data_7020845
loop_
_publ_author_name
'Singh, Atul P.'
'Murale, Dhiraj P.'
'Ha, Yonghwang'
'Liew, Hyunjeong'
'Lee, Kang Mun'
'Segev, Aviv'
'Suh, Yoo-Hun'
'Churchill, David G.'

_publ_section_title
;
 A novel, selective, and extremely responsive thienyl-based dual
 fluorogenic probe for tandem superoxide and Hg2+ chemosensing
;
_journal_issue 10
_journal_name_full 'Dalton Transactions'
_journal_page_first 3285
_journal_paper_doi 10.1039/c2dt32135a
_journal_volume 42
_journal_year 2013
_chemical_formula_moiety C22H19B1Br1F2N3S2
_chemical_formula_sum 'C22 H19 B Br F2 N3 S2'
_chemical_formula_weight 518.24
_chemical_name_systematic
;
?
;
_space_group_IT_number 14
_symmetry_cell_setting monoclinic
_symmetry_space_group_name_Hall '-P 2yn'
_symmetry_space_group_name_H-M 'P 1 21/n 1'
_atom_sites_solution_hydrogens geom
_atom_sites_solution_primary direct
_atom_sites_solution_secondary difmap
_audit_creation_method SHELXL-97
_cell_angle_alpha 90.00
_cell_angle_beta 95.942(8)
_cell_angle_gamma 90.00
_cell_formula_units_Z 4
_cell_length_a 7.5410(14)
_cell_length_b 11.291(2)
_cell_length_c 27.486(5)
_cell_measurement_reflns_used 6972
_cell_measurement_temperature 296(2)
_cell_measurement_theta_max 30.38
_cell_measurement_theta_min 1.49
_cell_volume 2327.7(7)
_computing_cell_refinement 'Bruker APEX II'
_computing_data_collection 'Bruker APEX II'
_computing_data_reduction 'Bruker APEX II'
_computing_molecular_graphics ORTEP3
_computing_publication_material 'Bruker SHELXTL'
_computing_structure_refinement 'SHELXL-97 (Sheldrick, 1997)'
_computing_structure_solution 'SHELXS-97 (Sheldrick, 1990)'
_diffrn_ambient_temperature 296(2)
_diffrn_measured_fraction_theta_full 0.992
_diffrn_measured_fraction_theta_max 0.992
_diffrn_measurement_device_type 'CCD area detector'
_diffrn_measurement_method 'phi and omega scans'
_diffrn_radiation_monochromator graphite
_diffrn_radiation_source 'fine-focus sealed tube'
_diffrn_radiation_type MoK\a
_diffrn_radiation_wavelength 0.71073
_diffrn_reflns_av_R_equivalents 0.1663
_diffrn_reflns_av_sigmaI/netI 0.2005
_diffrn_reflns_limit_h_max 10
_diffrn_reflns_limit_h_min -10
_diffrn_reflns_limit_k_max 15
_diffrn_reflns_limit_k_min -16
_diffrn_reflns_limit_l_max 38
_diffrn_reflns_limit_l_min -39
_diffrn_reflns_number 38634
_diffrn_reflns_theta_full 30.38
_diffrn_reflns_theta_max 30.38
_diffrn_reflns_theta_min 1.49
_exptl_absorpt_coefficient_mu 1.976
_exptl_absorpt_correction_T_max 0.941
_exptl_absorpt_correction_T_min 0.930
_exptl_absorpt_correction_type multi-scan
_exptl_absorpt_process_details SADABS
_exptl_crystal_colour Red
_exptl_crystal_density_diffrn 1.479
_exptl_crystal_density_method 'not measured'
_exptl_crystal_description Cubic
_exptl_crystal_F_000 1048
_exptl_crystal_size_max 0.35
_exptl_crystal_size_mid 0.2
_exptl_crystal_size_min 0.15
_refine_diff_density_max 0.354
_refine_diff_density_min -0.268
_refine_diff_density_rms 0.078
_refine_ls_extinction_method none
_refine_ls_goodness_of_fit_ref 1.013
_refine_ls_hydrogen_treatment mixed
_refine_ls_matrix_type full
_refine_ls_number_parameters 284
_refine_ls_number_reflns 6972
_refine_ls_number_restraints 0
_refine_ls_restrained_S_all 1.013
_refine_ls_R_factor_all 0.2729
_refine_ls_R_factor_gt 0.0671
_refine_ls_shift/su_max 0.001
_refine_ls_shift/su_mean 0.000
_refine_ls_structure_factor_coef Fsqd
_refine_ls_weighting_details 'calc w=1/[\s^2^(Fo^2^)+(0.0542P)^2^+0.0000P] where P=(Fo^2^+2Fc^2^)/3'
_refine_ls_weighting_scheme calc
_refine_ls_wR_factor_gt 0.1157
_refine_ls_wR_factor_ref 0.1691
_reflns_number_gt 2152
_reflns_number_total 6972
_reflns_threshold_expression >2sigma(I)
_cod_data_source_file c2dt32135a.txt
_cod_data_source_block nchu90-1
_cod_depositor_comments
;
The following automatic conversions were performed:

'_symmetry_cell_setting' value 'Monoclinic' changed to 'monoclinic'
according to /home/saulius/struct/CIF-dictionaries/cif_core.dic
dictionary named 'cif_core.dic' version 2.4.2 from 2011-04-26.

Automatic conversion script
Id: cif_fix_values 1891 2012-01-12 08:04:46Z andrius 
;
_cod_original_sg_symbol_H-M P2(1)/n
_cod_database_code 7020845

loop_
_symmetry_equiv_pos_as_xyz
'x, y, z'
'-x+1/2, y+1/2, -z+1/2'
'-x, -y, -z'
'x-1/2, -y-1/2, z-1/2'

loop_
_atom_site_label
_atom_site_type_symbol
_atom_site_fract_x
_atom_site_fract_y
_atom_site_fract_z
_atom_site_U_iso_or_equiv
_atom_site_adp_type
_atom_site_occupancy
_atom_site_symmetry_multiplicity
_atom_site_calc_flag
_atom_site_refinement_flags
B B 0.4401(8) 0.5227(5) 0.2089(2) 0.0549(15) Uani 1 1 d .
F1 F 0.5496(4) 0.6102(2) 0.19334(13) 0.0899(10) Uani 1 1 d .
F2 F 0.4287(4) 0.5378(3) 0.25838(11) 0.0888(10) Uani 1 1 d .
N1 N 0.5148(5) 0.3995(3) 0.19886(14) 0.0535(10) Uani 1 1 d .
N2 N 0.2522(5) 0.5318(3) 0.18067(13) 0.0523(10) Uani 1 1 d .
N3 N 0.4554(7) 0.1812(5) 0.00240(19) 0.0913(14) Uani 1 1 d .
S1 S 0.0491(2) 0.12192(13) 0.03676(5) 0.0774(5) Uani 1 1 d .
S2 S 0.2360(2) 0.35773(13) 0.02649(5) 0.0856(5) Uani 1 1 d .
Br Br -0.10046(8) -0.07694(5) 0.09940(2) 0.0877(3) Uani 1 1 d .
C1 C 0.6744(7) 0.3546(5) 0.21840(18) 0.0636(14) Uani 1 1 d .
C2 C 0.6909(7) 0.2406(5) 0.2000(2) 0.0702(15) Uani 1 1 d .
H2 H 0.7875 0.1905 0.2078 0.084 Uiso 1 1 calc R
C3 C 0.5430(7) 0.2135(4) 0.16855(18) 0.0655(14) Uani 1 1 d .
C4 C 0.4289(6) 0.3145(4) 0.16801(16) 0.0491(12) Uani 1 1 d .
C5 C 0.2581(6) 0.3361(4) 0.14494(15) 0.0469(11) Uani 1 1 d .
C6 C 0.1672(6) 0.4427(4) 0.15139(16) 0.0489(11) Uani 1 1 d .
C7 C -0.0054(6) 0.4839(5) 0.13371(17) 0.0581(13) Uani 1 1 d .
C8 C -0.0190(7) 0.5958(4) 0.1525(2) 0.0673(15) Uani 1 1 d .
H8 H -0.1180 0.6450 0.1471 0.081 Uiso 1 1 calc R
C9 C 0.1388(7) 0.6240(4) 0.18111(19) 0.0620(14) Uani 1 1 d .
C10 C 0.1639(6) 0.2433(4) 0.06308(18) 0.0602(13) Uani 1 1 d .
C11 C 0.1691(6) 0.2421(4) 0.11317(17) 0.0512(12) Uani 1 1 d .
C12 C 0.0819(6) 0.1415(4) 0.13068(18) 0.0563(13) Uani 1 1 d .
H12 H 0.0722 0.1263 0.1636 0.068 Uiso 1 1 calc R
C13 C 0.0148(6) 0.0708(4) 0.09351(18) 0.0620(13) Uani 1 1 d .
C14 C 0.4027(7) 0.2922(5) -0.00613(18) 0.0676(15) Uani 1 1 d .
C15 C 0.4758(11) 0.3612(6) -0.0393(3) 0.123(3) Uani 1 1 d .
H15 H 0.4391 0.4396 -0.0434 0.148 Uiso 1 1 calc R
C16 C 0.6025(12) 0.3178(8) -0.0667(3) 0.151(4) Uani 1 1 d .
H16 H 0.6526 0.3659 -0.0892 0.181 Uiso 1 1 calc R
C17 C 0.6519(11) 0.2061(8) -0.0607(3) 0.132(3) Uani 1 1 d .
H17 H 0.7341 0.1731 -0.0798 0.158 Uiso 1 1 calc R
C18 C 0.5816(9) 0.1409(7) -0.0266(3) 0.120(3) Uani 1 1 d .
H18 H 0.6208 0.0632 -0.0222 0.144 Uiso 1 1 calc R
C19 C 0.5131(8) 0.0978(5) 0.1410(2) 0.0911(19) Uani 1 1 d .
H19A H 0.6200 0.0511 0.1453 0.137 Uiso 1 1 calc R
H19B H 0.4830 0.1139 0.1069 0.137 Uiso 1 1 calc R
H19C H 0.4175 0.0551 0.1535 0.137 Uiso 1 1 calc R
C20 C 0.8001(7) 0.4181(5) 0.2540(2) 0.0843(17) Uani 1 1 d .
H20A H 0.8357 0.4908 0.2398 0.126 Uiso 1 1 calc R
H20B H 0.9033 0.3696 0.2625 0.126 Uiso 1 1 calc R
H20C H 0.7432 0.4350 0.2829 0.126 Uiso 1 1 calc R
C21 C -0.1492(7) 0.4206(5) 0.1022(2) 0.0812(17) Uani 1 1 d .
H21A H -0.2623 0.4566 0.1059 0.122 Uiso 1 1 calc R
H21B H -0.1519 0.3389 0.1118 0.122 Uiso 1 1 calc R
H21C H -0.1257 0.4256 0.0686 0.122 Uiso 1 1 calc R
C22 C 0.1827(8) 0.7361(4) 0.2084(2) 0.0905(18) Uani 1 1 d .
H22A H 0.1688 0.7245 0.2424 0.136 Uiso 1 1 calc R
H22B H 0.1038 0.7978 0.1955 0.136 Uiso 1 1 calc R
H22C H 0.3037 0.7581 0.2049 0.136 Uiso 1 1 calc R

loop_
_atom_site_aniso_label
_atom_site_aniso_U_11
_atom_site_aniso_U_22
_atom_site_aniso_U_33
_atom_site_aniso_U_23
_atom_site_aniso_U_13
_atom_site_aniso_U_12
B 0.061(4) 0.059(4) 0.045(4) -0.006(3) 0.007(3) -0.004(3)
F1 0.079(2) 0.061(2) 0.128(3) 0.0110(18) 0.0021(18) -0.0108(16)
F2 0.117(2) 0.092(2) 0.054(2) -0.0234(17) -0.0048(16) 0.0274(19)
N1 0.058(3) 0.050(3) 0.050(3) -0.004(2) 0.000(2) 0.004(2)
N2 0.065(3) 0.039(2) 0.054(3) -0.0060(19) 0.011(2) 0.007(2)
N3 0.091(4) 0.076(4) 0.110(4) 0.022(3) 0.025(3) 0.009(3)
S1 0.1148(12) 0.0678(10) 0.0486(9) -0.0083(7) 0.0040(8) -0.0147(8)
S2 0.1337(14) 0.0575(9) 0.0713(11) 0.0108(8) 0.0376(9) 0.0063(9)
Br 0.1014(5) 0.0658(4) 0.1004(5) -0.0107(3) 0.0315(4) -0.0199(3)
C1 0.064(4) 0.070(4) 0.056(4) 0.002(3) 0.000(3) 0.009(3)
C2 0.068(4) 0.074(4) 0.066(4) -0.002(3) -0.008(3) 0.023(3)
C3 0.084(4) 0.054(3) 0.057(4) -0.008(3) 0.004(3) 0.017(3)
C4 0.056(3) 0.051(3) 0.040(3) -0.001(2) 0.004(2) 0.011(3)
C5 0.059(3) 0.051(3) 0.031(3) -0.005(2) 0.006(2) -0.001(2)
C6 0.059(3) 0.045(3) 0.044(3) 0.000(2) 0.009(2) 0.007(2)
C7 0.056(3) 0.061(4) 0.056(3) 0.009(3) 0.002(3) 0.002(3)
C8 0.072(4) 0.053(4) 0.077(4) 0.007(3) 0.010(3) 0.019(3)
C9 0.076(4) 0.048(3) 0.064(4) -0.006(3) 0.018(3) 0.012(3)
C10 0.080(3) 0.051(3) 0.052(3) 0.003(2) 0.016(3) -0.004(3)
C11 0.066(3) 0.049(3) 0.039(3) 0.002(2) 0.007(2) 0.009(2)
C12 0.071(3) 0.060(3) 0.039(3) -0.004(3) 0.010(2) 0.001(3)
C13 0.072(3) 0.057(3) 0.059(4) -0.002(3) 0.012(3) 0.001(3)
C14 0.091(4) 0.059(4) 0.053(4) 0.010(3) 0.007(3) 0.009(3)
C15 0.177(7) 0.099(5) 0.106(6) 0.055(5) 0.074(5) 0.051(5)
C16 0.181(8) 0.134(7) 0.152(8) 0.073(6) 0.083(7) 0.062(6)
C17 0.130(6) 0.147(8) 0.131(7) 0.028(6) 0.071(5) 0.028(6)
C18 0.100(5) 0.086(5) 0.177(8) -0.001(5) 0.033(5) 0.025(4)
C19 0.099(4) 0.080(4) 0.089(5) -0.022(3) -0.013(3) 0.043(3)
C20 0.069(4) 0.092(4) 0.085(4) 0.006(3) -0.022(3) 0.001(3)
C21 0.061(3) 0.084(4) 0.096(5) 0.007(3) -0.002(3) 0.017(3)
C22 0.117(5) 0.065(4) 0.088(5) -0.020(3) 0.007(4) 0.025(3)

loop_
_atom_type_symbol
_atom_type_description
_atom_type_scat_dispersion_real
_atom_type_scat_dispersion_imag
_atom_type_scat_source
C C 0.0033 0.0016 'International Tables Vol C Tables 4.2.6.8 and 6.1.1.4'
H H 0.0000 0.0000 'International Tables Vol C Tables 4.2.6.8 and 6.1.1.4'
B B 0.0013 0.0007 'International Tables Vol C Tables 4.2.6.8 and 6.1.1.4'
N N 0.0061 0.0033 'International Tables Vol C Tables 4.2.6.8 and 6.1.1.4'
F F 0.0171 0.0103 'International Tables Vol C Tables 4.2.6.8 and 6.1.1.4'
S S 0.1246 0.1234 'International Tables Vol C Tables 4.2.6.8 and 6.1.1.4'
Br Br -0.2901 2.4595 'International Tables Vol C Tables 4.2.6.8 and 6.1.1.4'

loop_
_geom_angle_atom_site_label_1
_geom_angle_atom_site_label_2
_geom_angle_atom_site_label_3
_geom_angle
F1 B F2 108.4(4)
F1 B N1 110.5(4)
F2 B N1 110.4(4)
F1 B N2 110.1(4)
F2 B N2 109.7(4)
N1 B N2 107.8(4)
C1 N1 C4 108.6(4)
C1 N1 B 126.3(4)
C4 N1 B 125.1(4)
C9 N2 C6 107.9(4)
C9 N2 B 126.6(4)
C6 N2 B 125.5(4)
C14 N3 C18 114.9(5)
C13 S1 C10 90.1(2)
C10 S2 C14 105.0(2)
N1 C1 C2 108.0(5)
N1 C1 C20 124.1(5)
C2 C1 C20 127.9(5)
C3 C2 C1 109.7(5)
C2 C3 C4 106.1(4)
C2 C3 C19 125.1(5)
C4 C3 C19 128.7(5)
N1 C4 C5 120.3(4)
N1 C4 C3 107.6(4)
C5 C4 C3 132.1(5)
C4 C5 C6 122.1(4)
C4 C5 C11 118.7(4)
C6 C5 C11 119.2(4)
N2 C6 C5 119.1(4)
N2 C6 C7 108.1(4)
C5 C6 C7 132.8(5)
C8 C7 C6 105.9(4)
C8 C7 C21 125.4(5)
C6 C7 C21 128.7(5)
C7 C8 C9 109.3(4)
N2 C9 C8 108.9(4)
N2 C9 C22 123.5(5)
C8 C9 C22 127.6(5)
C11 C10 S1 111.7(3)
C11 C10 S2 127.1(4)
S1 C10 S2 120.8(3)
C10 C11 C12 112.4(4)
C10 C11 C5 123.0(4)
C12 C11 C5 124.6(4)
C13 C12 C11 111.5(4)
C12 C13 S1 114.2(4)
C12 C13 Br 126.4(4)
S1 C13 Br 119.3(3)
N3 C14 C15 121.6(5)
N3 C14 S2 121.2(4)
C15 C14 S2 117.2(5)
C14 C15 C16 121.3(6)
C17 C16 C15 118.5(7)
C16 C17 C18 119.0(7)
C17 C18 N3 124.6(7)

loop_
_geom_bond_atom_site_label_1
_geom_bond_atom_site_label_2
_geom_bond_distance
B F1 1.383(6)
B F2 1.383(6)
B N1 1.536(6)
B N2 1.546(6)
N1 C1 1.363(6)
N1 C4 1.395(5)
N2 C9 1.348(5)
N2 C6 1.401(5)
N3 C14 1.329(6)
N3 C18 1.380(8)
S1 C13 1.708(5)
S1 C10 1.738(5)
S2 C10 1.757(5)
S2 C14 1.779(5)
Br C13 1.896(5)
C1 C2 1.394(7)
C1 C20 1.476(7)
C2 C3 1.372(6)
C3 C4 1.428(6)
C3 C19 1.515(7)
C4 C5 1.397(6)
C5 C6 1.406(6)
C5 C11 1.489(6)
C6 C7 1.419(6)
C7 C8 1.373(6)
C7 C21 1.499(7)
C8 C9 1.393(7)
C9 C22 1.491(6)
C10 C11 1.374(6)
C11 C12 1.421(6)
C12 C13 1.353(6)
C14 C15 1.358(7)
C15 C16 1.368(9)
C16 C17 1.321(9)
C17 C18 1.344(9)
